data_2104929
loop_
_publ_author_name
'Siegler, Maxime A.'
'Parkin, Sean'
'Angel, Ross J.'
'Brock, Carolyn Pratt'

_publ_section_title
;
 Detailed study of the phase transition in
 [Ni(H~2~O)~6~](NO~3~)~2~&#x00B7;(15-crown-5)&#x00B7;H~2~O and analysis
 in terms of mean-field theory
;
_journal_issue 2
_journal_name_full 'Acta Crystallographica Section B'
_journal_page_first 130
_journal_page_last 143
_journal_paper_doi 10.1107/S010876811100526X
_journal_volume 67
_journal_year 2011
_chemical_formula_moiety 'C10 H20 O5, H12 Ni O6 2+, 2(N O3 1-), H2 O'
_chemical_formula_sum 'C10 H34 N2 Ni O18'
_chemical_formula_weight 529.10
_chemical_name_systematic 'hexaaquanickel(II) nitrate (15-crown-5) monohydrate'
_space_group_IT_number 4
_symmetry_cell_setting monoclinic
_symmetry_Int_Tables_number 4
_symmetry_space_group_name_Hall 'P 2yb'
_symmetry_space_group_name_H-M 'P 1 21 1'
_atom_sites_solution_hydrogens geom
_atom_sites_solution_primary direct
_atom_sites_solution_secondary difmap
_audit_creation_method SHELXL-97
_cell_angle_alpha 90.
_cell_angle_beta 106.07(1)
_cell_angle_gamma 90.
_cell_formula_units_Z 2
_cell_length_a 8.141(2)
_cell_length_b 16.687(4)
_cell_length_c 8.930(2)
_cell_measurement_reflns_used 2781
_cell_measurement_temperature 233(2)
_cell_measurement_theta_max 27.48
_cell_measurement_theta_min 1.00
_cell_volume 1165.7(5)
_computing_cell_refinement 'SCALEPACK (Otwinowski & Minor, 2006)'
_computing_data_collection 'COLLECT (Nonius, 2000)'
_computing_data_reduction 'DENZO-SMN (Otwinowski & Minor, 2006)'
_computing_molecular_graphics 'Mercury (Macrae et al., 2008)'
_computing_publication_material
;
SHELXL-97 (Sheldrick, 2008) and local procedures
;
_computing_structure_refinement 'SHELXL-97 (Sheldrick, 2008)'
_computing_structure_solution 'SHELXS-97 (Sheldrick, 2008)'
_diffrn_ambient_temperature 233(2)
_diffrn_detector_area_resol_mean 18
_diffrn_measured_fraction_theta_full 0.999
_diffrn_measured_fraction_theta_max 0.999
_diffrn_measurement_device_type 'Nonius KappaCCD diffractometer'
_diffrn_measurement_method '\w scans at fixed \c = 55\%'
_diffrn_radiation_monochromator graphite
_diffrn_radiation_source 'fine-focus sealed tube'
_diffrn_radiation_type MoK\a
_diffrn_radiation_wavelength 0.71073
_diffrn_reflns_av_R_equivalents 0.059
_diffrn_reflns_av_sigmaI/netI 0.0667
_diffrn_reflns_limit_h_max 10
_diffrn_reflns_limit_h_min -10
_diffrn_reflns_limit_k_max 21
_diffrn_reflns_limit_k_min -21
_diffrn_reflns_limit_l_max 11
_diffrn_reflns_limit_l_min -11
_diffrn_reflns_number 16740
_diffrn_reflns_theta_full 27.50
_diffrn_reflns_theta_max 27.50
_diffrn_reflns_theta_min 2.37
_diffrn_standards_decay_% <2
_exptl_absorpt_coefficient_mu 0.915
_exptl_absorpt_correction_T_max 0.8750
_exptl_absorpt_correction_T_min 0.7402
_exptl_absorpt_correction_type multi-scan
_exptl_absorpt_process_details 'Scalepack (Otwinowski & Minor, 2006)'
_exptl_crystal_colour 'pale green'
_exptl_crystal_density_diffrn 1.507
_exptl_crystal_density_method 'not measured'
_exptl_crystal_description parallelepiped
_exptl_crystal_F_000 560
_exptl_crystal_size_max 0.35
_exptl_crystal_size_mid 0.15
_exptl_crystal_size_min 0.15
_refine_diff_density_max 0.792
_refine_diff_density_min -0.337
_refine_diff_density_rms 0.061
_refine_ls_abs_structure_details 'Flack H D (1983), Acta Cryst. A39, 876-881'
_refine_ls_abs_structure_Flack 0.093(12)
_refine_ls_extinction_coef 0.0025(9)
_refine_ls_extinction_expression Fc^*^=kFc[1+0.001xFc^2^\l^3^/sin(2\q)]^-1/4^
_refine_ls_extinction_method SHELXL
_refine_ls_goodness_of_fit_ref 1.027
_refine_ls_hydrogen_treatment mixed
_refine_ls_matrix_type full
_refine_ls_number_parameters 327
_refine_ls_number_reflns 5352
_refine_ls_number_restraints 24
_refine_ls_restrained_S_all 1.025
_refine_ls_R_factor_all 0.0742
_refine_ls_R_factor_gt 0.0415
_refine_ls_shift/su_max 0.000
_refine_ls_shift/su_mean 0.000
_refine_ls_structure_factor_coef Fsqd
_refine_ls_weighting_details 'calc w=1/[\s^2^(Fo^2^)+(0.0390P)^2^+0.1866P] where P=(Fo^2^+2Fc^2^)/3'
_refine_ls_weighting_scheme calc
_refine_ls_wR_factor_gt 0.0811
_refine_ls_wR_factor_ref 0.0918
_reflns_number_gt 3934
_reflns_number_total 5352
_reflns_threshold_expression >2sigma(I)
_cod_data_source_file hw5014.cif
_cod_data_source_block 233K_H
_cod_original_sg_symbol_H-M 'P 21'
_cod_database_code 2104929

loop_
_symmetry_equiv_pos_as_xyz
'x, y, z'
'-x, y+1/2, -z'

loop_
_atom_site_label
_atom_site_type_symbol
_atom_site_fract_x
_atom_site_fract_y
_atom_site_fract_z
_atom_site_U_iso_or_equiv
_atom_site_adp_type
_atom_site_occupancy
_atom_site_symmetry_multiplicity
_atom_site_calc_flag
_atom_site_refinement_flags
_atom_site_disorder_assembly
_atom_site_disorder_group
C1 C 0.0639(6) 0.2160(4) 0.0486(6) 0.0770(17) Uani 1 1 d . . .
H1A H -0.0218 0.1829 -0.0237 0.092 Uiso 1 1 calc R . .
H1B H 0.1771 0.2007 0.0399 0.092 Uiso 1 1 calc R . .
C2 C 0.0323(5) 0.3000(5) 0.0097(4) 0.0724(14) Uani 1 1 d . . .
H2A H -0.0007 0.3066 -0.1038 0.087 Uiso 1 1 calc R . .
H2B H -0.0620 0.3192 0.0486 0.087 Uiso 1 1 calc R . .
C3 C 0.1508(7) 0.4309(3) 0.0714(6) 0.0844(18) Uani 1 1 d . . .
H3A H 0.0729 0.4452 -0.0299 0.101 Uiso 1 1 calc R . .
H3B H 0.2593 0.4588 0.0819 0.101 Uiso 1 1 calc R . .
C4 C 0.0755(7) 0.4582(3) 0.1988(7) 0.0793(19) Uani 1 1 d . . .
H4A H 0.0623 0.5166 0.1954 0.095 Uiso 1 1 calc R . .
H4B H -0.0374 0.4339 0.1848 0.095 Uiso 1 1 calc R . .
C5 C 0.1348(8) 0.4673(3) 0.4705(9) 0.083(2) Uani 1 1 d . . .
H5A H 0.0110 0.4618 0.4525 0.100 Uiso 1 1 calc R . .
H5B H 0.1638 0.5244 0.4825 0.100 Uiso 1 1 calc R . .
C6 C 0.2242(7) 0.4240(4) 0.6109(7) 0.088(2) Uani 1 1 d . . .
H6A H 0.3462 0.4206 0.6176 0.106 Uiso 1 1 calc R . .
H6B H 0.2123 0.4527 0.7030 0.106 Uiso 1 1 calc R . .
C7 C 0.2562(5) 0.2891(6) 0.7111(4) 0.088(2) Uani 1 1 d . . .
H7A H 0.2542 0.3005 0.8182 0.106 Uiso 1 1 calc R . .
H7B H 0.3749 0.2917 0.7064 0.106 Uiso 1 1 calc R . .
C8 C 0.1839(7) 0.2080(4) 0.6633(6) 0.0818(18) Uani 1 1 d . . .
H8A H 0.2399 0.1680 0.7411 0.098 Uiso 1 1 calc R . .
H8B H 0.0611 0.2074 0.6538 0.098 Uiso 1 1 calc R . .
C9 C 0.1094(7) 0.1265(3) 0.4331(9) 0.083(2) Uani 1 1 d . . .
H9A H -0.0101 0.1336 0.4329 0.100 Uiso 1 1 calc R . .
H9B H 0.1495 0.0747 0.4811 0.100 Uiso 1 1 calc R . .
C10 C 0.1247(7) 0.1293(3) 0.2723(9) 0.082(2) Uani 1 1 d . . .
H10A H 0.2451 0.1253 0.2730 0.098 Uiso 1 1 calc R . .
H10B H 0.0622 0.0845 0.2114 0.098 Uiso 1 1 calc R . .
O1 O 0.0550(4) 0.20322(18) 0.2063(4) 0.0559(8) Uani 1 1 d . . .
O2 O 0.1802(3) 0.3453(2) 0.0766(3) 0.0553(8) Uani 1 1 d . . .
O3 O 0.1848(4) 0.43494(17) 0.3408(4) 0.0560(8) Uani 1 1 d . . .
O4 O 0.1551(4) 0.3459(2) 0.6074(3) 0.0593(8) Uani 1 1 d . . .
O5 O 0.2131(4) 0.19055(18) 0.5188(4) 0.0582(8) Uani 1 1 d . . .
Ni1 Ni 0.64462(5) 0.29749(2) 0.38737(4) 0.02556(12) Uani 1 1 d . . .
O6 O 0.4016(2) 0.3000(2) 0.4088(2) 0.0354(5) Uani 1 1 d D . .
H6C H 0.340(4) 0.3388(13) 0.383(4) 0.053 Uiso 1 1 d D . .
H6D H 0.340(4) 0.2636(14) 0.421(5) 0.053 Uiso 1 1 d D . .
O7 O 0.8822(2) 0.30444(17) 0.3542(2) 0.0302(5) Uani 1 1 d D . .
H7C H 0.960(3) 0.3199(18) 0.428(3) 0.045 Uiso 1 1 d D . .
H7D H 0.924(4) 0.2678(16) 0.315(3) 0.045 Uiso 1 1 d D . .
O8 O 0.5400(3) 0.32468(15) 0.1571(3) 0.0385(7) Uani 1 1 d D . .
H8C H 0.4361(13) 0.329(2) 0.128(4) 0.058 Uiso 1 1 d D . .
H8D H 0.577(4) 0.3604(17) 0.113(4) 0.058 Uiso 1 1 d D . .
O9 O 0.6791(3) 0.41533(13) 0.4570(3) 0.0368(6) Uani 1 1 d D . .
H9C H 0.636(5) 0.4468(19) 0.388(3) 0.055 Uiso 1 1 d D . .
H9D H 0.651(5) 0.429(2) 0.534(2) 0.055 Uiso 1 1 d D . .
O10 O 0.7415(3) 0.26631(15) 0.6186(3) 0.0330(6) Uani 1 1 d D . .
H10C H 0.727(5) 0.2985(14) 0.684(3) 0.049 Uiso 1 1 d D . .
H10D H 0.708(5) 0.2233(10) 0.645(4) 0.049 Uiso 1 1 d D . .
O11 O 0.6328(4) 0.17832(14) 0.3339(3) 0.0397(6) Uani 1 1 d D . .
H11C H 0.609(5) 0.150(2) 0.399(3) 0.060 Uiso 1 1 d D . .
H11D H 0.594(5) 0.156(2) 0.250(2) 0.060 Uiso 1 1 d D . .
N1 N 0.6576(4) 0.4266(2) 0.8620(3) 0.0406(8) Uani 1 1 d . . .
O12 O 0.6575(4) 0.35300(18) 0.8491(3) 0.0562(8) Uani 1 1 d . . .
O13 O 0.6275(5) 0.45506(19) 0.9805(3) 0.0708(10) Uani 1 1 d . . .
O14 O 0.6800(6) 0.4687(2) 0.7582(4) 0.0910(15) Uani 1 1 d . . .
N2 N 0.5479(4) 0.08182(18) 0.6775(4) 0.0425(8) Uani 1 1 d . . .
O15 O 0.5298(4) 0.07478(14) 0.5349(3) 0.0455(7) Uani 1 1 d . . .
O16 O 0.4699(4) 0.03598(15) 0.7434(3) 0.0546(8) Uani 1 1 d . . .
O17 O 0.6411(5) 0.1344(2) 0.7551(4) 0.0721(11) Uani 1 1 d . . .
H18C H 0.562(7) 0.120(3) -0.001(8) 0.108 Uiso 1 1 d D . .
H18D H 0.443(6) 0.0768(16) 0.029(6) 0.108 Uiso 1 1 d D . .
O18 O 0.4877(9) 0.1212(3) 0.0451(5) 0.0701(17) Uani 0.713(8) 1 d PD A 1
O18' O 0.610(2) 0.0953(8) 0.0799(15) 0.0701(17) Uani 0.287(8) 1 d P A 2

loop_
_atom_site_aniso_label
_atom_site_aniso_U_11
_atom_site_aniso_U_22
_atom_site_aniso_U_33
_atom_site_aniso_U_23
_atom_site_aniso_U_13
_atom_site_aniso_U_12
C1 0.051(3) 0.124(5) 0.063(3) -0.053(3) 0.027(2) -0.021(3)
C2 0.033(2) 0.145(5) 0.0373(19) -0.012(4) 0.0051(16) -0.002(4)
C3 0.055(3) 0.102(5) 0.090(4) 0.062(3) 0.009(3) 0.014(3)
C4 0.056(3) 0.060(3) 0.133(5) 0.039(3) 0.045(4) 0.025(3)
C5 0.055(4) 0.049(3) 0.170(7) -0.046(4) 0.069(4) -0.016(3)
C6 0.051(3) 0.117(5) 0.108(5) -0.080(4) 0.043(3) -0.039(4)
C7 0.028(2) 0.209(7) 0.0281(19) 0.002(4) 0.0073(16) 0.017(5)
C8 0.051(3) 0.126(5) 0.076(4) 0.052(4) 0.030(3) 0.016(4)
C9 0.041(3) 0.037(3) 0.173(6) 0.047(4) 0.031(4) 0.007(3)
C10 0.053(3) 0.038(3) 0.161(7) -0.020(3) 0.041(4) 0.001(3)
O1 0.0452(17) 0.0502(18) 0.078(2) -0.0182(15) 0.0269(15) 0.0004(15)
O2 0.0293(16) 0.098(2) 0.0360(14) 0.0068(15) 0.0055(12) 0.0045(16)
O3 0.0439(18) 0.0471(18) 0.082(2) -0.0016(16) 0.0264(17) 0.0040(15)
O4 0.0290(16) 0.089(2) 0.0622(19) -0.0270(17) 0.0156(14) -0.0135(16)
O5 0.0445(18) 0.059(2) 0.081(2) 0.0331(16) 0.0348(16) 0.0121(16)
Ni1 0.02332(19) 0.0285(2) 0.02615(18) 0.0010(2) 0.00895(14) -0.0007(2)
O6 0.0208(10) 0.0469(13) 0.0417(11) 0.0124(17) 0.0142(9) 0.0019(16)
O7 0.0220(10) 0.0344(14) 0.0366(11) -0.0073(14) 0.0121(9) 0.0001(14)
O8 0.0250(13) 0.062(2) 0.0277(12) 0.0127(10) 0.0062(10) -0.0020(12)
O9 0.0454(16) 0.0309(14) 0.0384(14) -0.0001(12) 0.0188(12) 0.0019(12)
O10 0.0360(14) 0.0332(12) 0.0286(12) 0.0015(9) 0.0072(11) 0.0000(11)
O11 0.0568(18) 0.0292(14) 0.0359(13) -0.0036(12) 0.0177(13) -0.0052(13)
N1 0.044(2) 0.045(2) 0.0293(17) -0.0013(14) 0.0046(14) -0.0071(16)
O12 0.065(2) 0.0460(18) 0.0576(18) 0.0046(14) 0.0162(15) 0.0064(16)
O13 0.117(3) 0.059(2) 0.0428(17) -0.0026(15) 0.0327(18) 0.005(2)
O14 0.168(4) 0.072(2) 0.0417(19) -0.0024(17) 0.043(2) -0.051(3)
N2 0.056(2) 0.0295(17) 0.0442(19) 0.0017(15) 0.0174(17) 0.0004(16)
O15 0.0596(19) 0.0438(15) 0.0381(15) 0.0052(11) 0.0221(13) 0.0026(14)
O16 0.088(2) 0.0422(16) 0.0441(15) -0.0025(12) 0.0351(15) -0.0203(16)
O17 0.101(3) 0.052(2) 0.0527(19) 0.0006(16) 0.0040(19) -0.039(2)
O18 0.098(5) 0.071(3) 0.043(2) -0.019(2) 0.023(3) -0.020(3)
O18' 0.098(5) 0.071(3) 0.043(2) -0.019(2) 0.023(3) -0.020(3)

loop_
_atom_type_symbol
_atom_type_description
_atom_type_scat_dispersion_real
_atom_type_scat_dispersion_imag
_atom_type_scat_source
C C 0.0033 0.0016 'International Tables Vol C Tables 4.2.6.8 and 6.1.1.4'
H H 0.0000 0.0000 'International Tables Vol C Tables 4.2.6.8 and 6.1.1.4'
N N 0.0061 0.0033 'International Tables Vol C Tables 4.2.6.8 and 6.1.1.4'
O O 0.0106 0.0060 'International Tables Vol C Tables 4.2.6.8 and 6.1.1.4'
Ni Ni 0.3393 1.1124 'International Tables Vol C Tables 4.2.6.8 and 6.1.1.4'

loop_
_geom_angle_atom_site_label_1
_geom_angle_atom_site_label_2
_geom_angle_atom_site_label_3
_geom_angle
_geom_angle_site_symmetry_1
_geom_angle_site_symmetry_3
_geom_angle_publ_flag
O1 C1 C2 108.8(4) . . no
O1 C1 H1A 109.9 . . no
C2 C1 H1A 109.9 . . no
O1 C1 H1B 109.9 . . no
C2 C1 H1B 109.9 . . no
H1A C1 H1B 108.3 . . no
O2 C2 C1 110.1(4) . . no
O2 C2 H2A 109.6 . . no
C1 C2 H2A 109.6 . . no
O2 C2 H2B 109.6 . . no
C1 C2 H2B 109.6 . . no
H2A C2 H2B 108.2 . . no
O2 C3 C4 111.9(4) . . no
O2 C3 H3A 109.2 . . no
C4 C3 H3A 109.2 . . no
O2 C3 H3B 109.2 . . no
C4 C3 H3B 109.2 . . no
H3A C3 H3B 107.9 . . no
O3 C4 C3 108.3(4) . . no
O3 C4 H4A 110.0 . . no
C3 C4 H4A 110.0 . . no
O3 C4 H4B 110.0 . . no
C3 C4 H4B 110.0 . . no
H4A C4 H4B 108.4 . . no
O3 C5 C6 108.8(4) . . no
O3 C5 H5A 109.9 . . no
C6 C5 H5A 109.9 . . no
O3 C5 H5B 109.9 . . no
C6 C5 H5B 109.9 . . no
H5A C5 H5B 108.3 . . no
O4 C6 C5 109.7(4) . . no
O4 C6 H6A 109.7 . . no
C5 C6 H6A 109.7 . . no
O4 C6 H6B 109.7 . . no
C5 C6 H6B 109.7 . . no
H6A C6 H6B 108.2 . . no
O4 C7 C8 107.9(4) . . no
O4 C7 H7A 110.1 . . no
C8 C7 H7A 110.1 . . no
O4 C7 H7B 110.1 . . no
C8 C7 H7B 110.1 . . no
H7A C7 H7B 108.4 . . no
O5 C8 C7 107.3(4) . . no
O5 C8 H8A 110.3 . . no
C7 C8 H8A 110.3 . . no
O5 C8 H8B 110.3 . . no
C7 C8 H8B 110.3 . . no
H8A C8 H8B 108.5 . . no
O5 C9 C10 107.3(4) . . no
O5 C9 H9A 110.2 . . no
C10 C9 H9A 110.2 . . no
O5 C9 H9B 110.2 . . no
C10 C9 H9B 110.2 . . no
H9A C9 H9B 108.5 . . no
O1 C10 C9 107.5(4) . . no
O1 C10 H10A 110.2 . . no
C9 C10 H10A 110.2 . . no
O1 C10 H10B 110.2 . . no
C9 C10 H10B 110.2 . . no
H10A C10 H10B 108.5 . . no
C10 O1 C1 114.3(4) . . no
C2 O2 C3 113.7(4) . . no
C4 O3 C5 112.3(4) . . no
C6 O4 C7 116.4(5) . . no
C8 O5 C9 114.7(4) . . no
O7 Ni1 O6 174.73(13) . . no
O7 Ni1 O11 90.37(11) . . no
O6 Ni1 O11 93.30(13) . . no
O7 Ni1 O8 89.37(9) . . no
O6 Ni1 O8 86.85(9) . . no
O11 Ni1 O8 90.07(11) . . no
O7 Ni1 O9 86.21(11) . . no
O6 Ni1 O9 90.41(12) . . no
O11 Ni1 O9 174.39(12) . . no
O8 Ni1 O9 94.34(10) . . no
O7 Ni1 O10 92.55(9) . . no
O6 Ni1 O10 91.34(9) . . no
O11 Ni1 O10 88.21(10) . . no
O8 Ni1 O10 177.43(11) . . no
O9 Ni1 O10 87.49(10) . . no
Ni1 O6 H6C 122(3) . . no
Ni1 O6 H6D 130(3) . . no
H6C O6 H6D 106.0(16) . . no
Ni1 O7 H7C 117(2) . . no
Ni1 O7 H7D 123(2) . . no
H7C O7 H7D 104.9(16) . . no
Ni1 O8 H8C 116(3) . . no
Ni1 O8 H8D 123(3) . . no
H8C O8 H8D 105.5(16) . . no
Ni1 O9 H9C 113(3) . . no
Ni1 O9 H9D 118(3) . . no
H9C O9 H9D 107.0(17) . . no
Ni1 O10 H10C 117(2) . . no
Ni1 O10 H10D 116(3) . . no
H10C O10 H10D 103.8(16) . . no
Ni1 O11 H11C 114(3) . . no
Ni1 O11 H11D 130(3) . . no
H11C O11 H11D 105.9(16) . . no
O14 N1 O12 120.0(3) . . no
O14 N1 O13 122.3(4) . . no
O12 N1 O13 117.7(3) . . no
O17 N2 O16 119.1(3) . . no
O17 N2 O15 121.2(3) . . no
O16 N2 O15 119.7(3) . . no
H18C O18 H18D 104.5(15) . . no
H18C O18' H18D 69(3) . . no

loop_
_geom_bond_atom_site_label_1
_geom_bond_atom_site_label_2
_geom_bond_distance
_geom_bond_site_symmetry_2
_geom_bond_publ_flag
C1 O1 1.445(6) . no
C1 C2 1.450(9) . no
C1 H1A 0.9800 . no
C1 H1B 0.9800 . no
C2 O2 1.407(6) . no
C2 H2A 0.9800 . no
C2 H2B 0.9800 . no
C3 O2 1.447(6) . no
C3 C4 1.504(8) . no
C3 H3A 0.9800 . no
C3 H3B 0.9800 . no
C4 O3 1.388(6) . no
C4 H4A 0.9800 . no
C4 H4B 0.9800 . no
C5 O3 1.435(6) . no
C5 C6 1.456(8) . no
C5 H5A 0.9800 . no
C5 H5B 0.9800 . no
C6 O4 1.417(7) . no
C6 H6A 0.9800 . no
C6 H6B 0.9800 . no
C7 O4 1.418(7) . no
C7 C8 1.490(9) . no
C7 H7A 0.9800 . no
C7 H7B 0.9800 . no
C8 O5 1.406(6) . no
C8 H8A 0.9800 . no
C8 H8B 0.9800 . no
C9 O5 1.443(7) . no
C9 C10 1.475(9) . no
C9 H9A 0.9800 . no
C9 H9B 0.9800 . no
C10 O1 1.417(6) . no
C10 H10A 0.9800 . no
C10 H10B 0.9800 . no
Ni1 O7 2.039(2) . no
Ni1 O6 2.0401(19) . no
Ni1 O11 2.041(2) . no
Ni1 O8 2.047(2) . no
Ni1 O9 2.058(2) . no
Ni1 O10 2.063(2) . no
O6 H6C 0.814(10) . no
O6 H6D 0.810(10) . no
O7 H7C 0.817(10) . no
O7 H7D 0.821(10) . no
O8 H8C 0.817(10) . no
O8 H8D 0.817(10) . no
O9 H9C 0.812(10) . no
O9 H9D 0.817(10) . no
O10 H10C 0.824(10) . no
O10 H10D 0.827(10) . no
O11 H11C 0.816(10) . no
O11 H11D 0.819(10) . no
N1 O14 1.217(4) . no
N1 O12 1.234(4) . no
N1 O13 1.244(4) . no
N2 O17 1.239(4) . no
N2 O16 1.241(4) . no
N2 O15 1.247(4) . no
O18 H18C 0.823(7) . no
O18 H18D 0.820(7) . no
O18' H18C 0.83(7) . no
O18' H18D 1.35(5) . no

loop_
_geom_hbond_atom_site_label_D
_geom_hbond_atom_site_label_H
_geom_hbond_atom_site_label_A
_geom_hbond_distance_DH
_geom_hbond_distance_HA
_geom_hbond_distance_DA
_geom_hbond_angle_DHA
_geom_hbond_site_symmetry_A
O6 H6C O3 0.814(10) 2.010(11) 2.822(4) 175(4) .
O6 H6D O5 0.810(10) 1.957(16) 2.737(4) 161(4) .
O7 H7C O4 0.817(10) 1.969(11) 2.783(3) 174(3) 1_655
O7 H7D O1 0.821(10) 1.956(14) 2.758(4) 165(4) 1_655
O8 H8C O2 0.817(10) 2.023(11) 2.837(4) 175(4) .
O8 H8D O13 0.817(10) 2.081(13) 2.890(4) 170(3) 1_554
O9 H9C O16 0.812(10) 1.942(13) 2.743(3) 169(3) 2_656
O9 H9D O14 0.817(10) 2.060(17) 2.832(4) 158(4) .
O10 H10C O12 0.824(10) 1.946(14) 2.752(4) 166(3) .
O10 H10D O17 0.827(10) 1.937(14) 2.748(4) 167(3) .
O11 H11C O15 0.816(10) 1.971(12) 2.783(3) 173(4) .
O11 H11D O18 0.819(10) 1.886(13) 2.695(5) 170(4) .

loop_
_geom_torsion_atom_site_label_1
_geom_torsion_atom_site_label_2
_geom_torsion_atom_site_label_3
_geom_torsion_atom_site_label_4
_geom_torsion
_geom_torsion_site_symmetry_1
_geom_torsion_site_symmetry_2
_geom_torsion_site_symmetry_3
_geom_torsion_site_symmetry_4
_geom_torsion_publ_flag
O1 C1 C2 O2 78.5(4) . . . . no
O2 C3 C4 O3 56.9(6) . . . . no
O3 C5 C6 O4 -72.2(5) . . . . no
O4 C7 C8 O5 68.2(4) . . . . no
O5 C9 C10 O1 -63.5(6) . . . . no
C9 C10 O1 C1 178.7(4) . . . . no
C2 C1 O1 C10 -164.9(4) . . . . no
C1 C2 O2 C3 -167.9(4) . . . . no
C4 C3 O2 C2 80.1(5) . . . . no
C3 C4 O3 C5 172.5(4) . . . . no
C6 C5 O3 C4 164.7(4) . . . . no
C5 C6 O4 C7 162.9(4) . . . . no
C8 C7 O4 C6 -166.3(4) . . . . no
C7 C8 O5 C9 -162.4(4) . . . . no
C10 C9 O5 C8 166.5(5) . . . . no
